data_7027395
loop_
_publ_author_name
'Barclay, J. Elaine'
'Evans, David J.'
'Davies, Sian C.'
'Hughes, David L.'
'Sobota, Piotr'

_publ_section_title
;
 A new thallium--thiolate coordination environment as found in the polymer
 [{Tl7(Sthff&#x200A;)6}n][PF6]n
 (HSthff&#x2005;=&#x2005;tetrahydrofurfurylthiol)
;
_journal_issue 10
_journal_name_full 'Journal of the Chemical Society, Dalton Transactions'
_journal_page_first 1533
_journal_paper_doi 10.1039/a902193k
_journal_year 1999
_chemical_formula_moiety 'C30 H54 O6 S6 Tl7, F6 P'
_chemical_formula_structural '[(Tl7 {SCH2(C4H7O)}6)n] (PF6)n'
_chemical_formula_sum 'C30 H54 F6 O6 P S6 Tl7'
_chemical_formula_weight 2278.65
_chemical_name_systematic
; 
 ? 
;
_space_group_IT_number 14
_symmetry_cell_setting monoclinic
_symmetry_space_group_name_Hall '-P 2yn'
_symmetry_space_group_name_H-M 'P 1 21/n 1'
_atom_sites_solution_hydrogens geom
_atom_sites_solution_primary direct
_atom_sites_solution_secondary difmap
_audit_creation_method SHELXL
_cell_angle_alpha 90.00
_cell_angle_beta 97.404(9)
_cell_angle_gamma 90.00
_cell_formula_units_Z 4
_cell_length_a 14.401(2)
_cell_length_b 23.660(2)
_cell_length_c 15.2958(12)
_cell_measurement_reflns_used 25
_cell_measurement_temperature 293(1)
_cell_measurement_theta_max 9
_cell_measurement_theta_min 7
_cell_volume 5168.2(9)
_computing_cell_refinement 'CAD4/EXPRESS, Enraf-Nonius (1992)'
_computing_data_collection 'CAD4/EXPRESS, Enraf-Nonius (1992)'
_computing_data_reduction 'CAD4 processing, (Hursthouse, 1976)'
_computing_molecular_graphics 'ORTEP, Unitek, Windows Draw'
_computing_publication_material 'SHELXL-93 (Sheldrick, 1993)'
_computing_structure_refinement 'SHELXL-93 (Sheldrick, 1993)'
_computing_structure_solution 'SHELXS-86 (Sheldrick, 1990)'
_diffrn_ambient_temperature 293(1)
_diffrn_measurement_device 'Enraf-Nonius CAD4 diffractometer'
_diffrn_measurement_method 'scintillation counter; \w/\q scans'
_diffrn_radiation_monochromator graphite
_diffrn_radiation_source 'fine-focus sealed tube'
_diffrn_radiation_type MoK\a
_diffrn_radiation_wavelength 0.71069
_diffrn_reflns_av_R_equivalents 0.053
_diffrn_reflns_av_sigmaI/netI 0.1274
_diffrn_reflns_limit_h_max 13
_diffrn_reflns_limit_h_min 0
_diffrn_reflns_limit_k_max 22
_diffrn_reflns_limit_k_min 0
_diffrn_reflns_limit_l_max 14
_diffrn_reflns_limit_l_min -14
_diffrn_reflns_number 5054
_diffrn_reflns_theta_max 20.0
_diffrn_reflns_theta_min 1.5
_diffrn_standards_decay_% 32.0
_diffrn_standards_interval_time 10000
_diffrn_standards_number 3
_exptl_absorpt_coefficient_mu 22.071
_exptl_absorpt_correction_T_max 0.974
_exptl_absorpt_correction_T_min 0.717
_exptl_absorpt_correction_type 'semi-empirical psi-scans'
_exptl_crystal_colour Yellow
_exptl_crystal_density_diffrn 2.928
_exptl_crystal_description needles
_exptl_crystal_F_000 4056
_exptl_crystal_size_max 0.15
_exptl_crystal_size_mid 0.07
_exptl_crystal_size_min 0.04
_refine_diff_density_max 0.981
_refine_diff_density_min -0.964
_refine_diff_density_rms 0.224
_refine_ls_extinction_method none
_refine_ls_goodness_of_fit_all 0.955
_refine_ls_goodness_of_fit_obs 1.141
_refine_ls_hydrogen_treatment none
_refine_ls_matrix_type full
_refine_ls_number_parameters 355
_refine_ls_number_reflns 4819
_refine_ls_number_restraints 0
_refine_ls_restrained_S_all 0.955
_refine_ls_restrained_S_obs 1.141
_refine_ls_R_factor_all 0.1613
_refine_ls_R_factor_obs 0.0521
_refine_ls_shift/esd_max 0.002
_refine_ls_shift/esd_mean 0.000
_refine_ls_structure_factor_coef Fsqd
_refine_ls_weighting_details 'w=1/[\s^2^(Fo^2^)+(0.0279P)^2^] where P=(Fo^2^+2Fc^2^)/3'
_refine_ls_weighting_scheme calc
_refine_ls_wR_factor_all 0.1328
_refine_ls_wR_factor_obs 0.0873
_reflns_number_observed 1683
_reflns_number_total 4819
_reflns_observed_criterion I>2sigma(I)
_cod_data_source_file 902193ksup1.cif
_cod_data_source_block devan13
_cod_depositor_comments
;
The following automatic conversions were performed:

'_symmetry_cell_setting' value 'Monoclinic' changed to 'monoclinic'
according to /home/saulius/struct/CIF-dictionaries/cif_core.dic
dictionary named 'cif_core.dic' version 2.4.2 from 2011-04-26.

Automatic conversion script
Id: cif_fix_values 1891 2012-01-12 08:04:46Z andrius 

The following automatic conversions were performed:

'_refine_ls_weighting_scheme' value 'calc
w=1/[\s^2^(Fo^2^)+(0.0279P)^2^] where P=(Fo^2^+2Fc^2^)/3' was changed
to 'calc'. New tag '_refine_ls_weighting_details' was created. The
value of the new tag was set to 'w=1/[\s^2^(Fo^2^)+(0.0279P)^2^]
where P=(Fo^2^+2Fc^2^)/3'.

Automatic conversion script
Id: cif_fix_values 3143 2015-03-26 13:38:13Z robertas 
;
_cod_original_cell_volume 5168.4(10)
_cod_original_sg_symbol_H-M 'P 1 21/n 1, (equiv. to no. 14)'
_cod_database_code 7027395

loop_
_symmetry_equiv_pos_as_xyz
'x, y, z'
'x+1/2, -y+1/2, z+1/2'
'-x, -y, -z'
'-x-1/2, y-1/2, -z-1/2'

loop_
_atom_site_aniso_label
_atom_site_aniso_U_11
_atom_site_aniso_U_22
_atom_site_aniso_U_33
_atom_site_aniso_U_23
_atom_site_aniso_U_13
_atom_site_aniso_U_12
Tl1 0.090(2) 0.0817(14) 0.0652(14) -0.0146(11) 0.0049(12) -0.0101(12)
Tl2 0.091(2) 0.0980(15) 0.0733(15) -0.0046(12) 0.0239(13) 0.0084(13)
Tl3 0.104(2) 0.0740(13) 0.0636(14) 0.0099(10) 0.0090(12) 0.0066(12)
Tl4 0.113(2) 0.0797(13) 0.0655(14) 0.0103(11) 0.0067(13) -0.0169(13)
Tl5 0.096(2) 0.0950(14) 0.0721(14) -0.0076(12) 0.0227(13) -0.0085(13)
Tl6 0.096(2) 0.0914(15) 0.0623(14) -0.0112(11) 0.0124(13) -0.0192(12)
Tl7 0.0875(13) 0.0763(11) 0.0512(9) 0.0015(8) 0.0083(9) -0.0079(10)
S1 0.053(8) 0.083(8) 0.074(9) -0.007(7) 0.005(7) -0.002(7)
S2 0.085(9) 0.061(7) 0.081(9) -0.006(7) 0.012(8) -0.004(7)
S3 0.064(8) 0.063(7) 0.066(8) 0.009(6) -0.001(7) -0.003(6)
S4 0.104(10) 0.080(8) 0.046(8) -0.006(6) 0.020(7) -0.016(8)
S5 0.069(9) 0.084(8) 0.059(8) -0.005(7) -0.009(7) -0.016(7)
S6 0.141(13) 0.060(8) 0.074(9) 0.002(7) 0.044(9) -0.002(8)
P8 0.109(15) 0.111(15) 0.222(25) 0.025(16) 0.040(17) 0.033(13)

loop_
_atom_site_label
_atom_site_type_symbol
_atom_site_fract_x
_atom_site_fract_y
_atom_site_fract_z
_atom_site_U_iso_or_equiv
_atom_site_thermal_displace_type
_atom_site_occupancy
_atom_site_calc_flag
_atom_site_refinement_flags
Tl1 Tl 0.68429(14) 0.08914(7) 0.09567(12) 0.0795(6) Uani 1 d .
Tl2 Tl 0.27695(15) 0.04379(8) 0.05898(13) 0.0863(7) Uani 1 d .
Tl3 Tl 0.54646(14) -0.13983(7) 0.07144(12) 0.0807(7) Uani 1 d .
Tl4 Tl 0.47348(14) 0.14333(8) 0.42158(12) 0.0864(7) Uani 1 d .
Tl5 Tl 0.71318(15) -0.05883(8) 0.45105(13) 0.0865(7) Uani 1 d .
Tl6 Tl 0.31392(14) -0.08245(8) 0.39998(12) 0.0829(7) Uani 1 d .
Tl7 Tl 0.50830(15) -0.00326(8) 0.24772(14) 0.0718(5) Uani 1 d .
S1 S 0.3810(8) -0.0649(5) 0.0865(7) 0.070(4) Uani 1 d .
C1 C 0.3156(45) -0.1247(27) 0.1413(39) 0.146(23) Uiso 1 d .
C11 C 0.2223(81) -0.1246(47) 0.1350(71) 0.139(36) Uiso 0.60 d P
C12 C 0.1560(49) -0.1503(30) 0.1811(47) 0.069(23) Uiso 0.60 d P
C13 C 0.0883(59) -0.1765(32) 0.0987(54) 0.103(27) Uiso 0.60 d P
C14 C 0.0900(38) -0.1297(22) 0.0327(35) 0.127(19) Uiso 1 d .
O15 O 0.1760(32) -0.1003(19) 0.0501(31) 0.075(14) Uiso 0.60 d P
C11A C 0.2817(76) -0.0850(43) 0.1483(63) 0.061(30) Uiso 0.40 d P
C12A C 0.1869(55) -0.0737(31) 0.1205(50) 0.029(21) Uiso 0.40 d P
C13A C 0.1622(61) -0.1746(34) 0.1434(58) 0.029(24) Uiso 0.40 d P
O15A O 0.2127(61) -0.1459(36) 0.0412(58) 0.127(29) Uiso 0.40 d P
S2 S 0.6588(8) -0.0350(4) 0.1120(8) 0.075(4) Uani 1 d .
C2 C 0.7587(44) -0.0566(22) 0.1954(38) 0.134(21) Uiso 1 d .
C21 C 0.8474(48) -0.0489(27) 0.1699(44) 0.158(24) Uiso 1 d .
C22 C 0.9221(44) -0.0415(26) 0.2587(39) 0.053(18) Uiso 0.60 d P
C23 C 1.0003(44) -0.0232(24) 0.2312(40) 0.150(22) Uiso 1 d .
C24 C 0.9675(40) 0.0103(21) 0.1455(36) 0.129(19) Uiso 1 d .
O25 O 0.8681(37) -0.0028(21) 0.1135(35) 0.096(17) Uiso 0.60 d P
C22A C 0.9335(55) -0.0773(33) 0.2329(52) 0.033(22) Uiso 0.40 d P
O25A O 0.8618(59) 0.0104(35) 0.1822(61) 0.121(30) Uiso 0.40 d P
S3 S 0.4711(8) 0.0906(4) 0.1025(7) 0.065(3) Uani 1 d .
C3 C 0.4511(24) 0.1563(13) 0.1670(22) 0.046(10) Uiso 1 d .
C31 C 0.5277(32) 0.1942(19) 0.1704(32) 0.101(16) Uiso 1 d .
C32 C 0.4946(31) 0.2491(19) 0.2228(29) 0.098(15) Uiso 1 d .
C33 C 0.4553(45) 0.2895(24) 0.1466(40) 0.058(18) Uiso 0.60 d P
C34 C 0.5105(36) 0.2731(21) 0.0706(34) 0.122(18) Uiso 1 d .
O35 O 0.5498(21) 0.2133(13) 0.0906(21) 0.109(11) Uiso 1 d .
C33A C 0.5419(66) 0.2912(36) 0.1680(60) 0.057(27) Uiso 0.40 d P
S4 S 0.5178(9) -0.0987(5) 0.4020(7) 0.076(4) Uani 1 d .
C4 C 0.5159(31) -0.1625(17) 0.3287(27) 0.081(14) Uiso 1 d .
C41 C 0.6011(47) -0.1947(26) 0.3552(43) 0.145(22) Uiso 1 d .
C42 C 0.6056(40) -0.2473(23) 0.2955(35) 0.127(19) Uiso 1 d .
C43 C 0.6998(52) -0.2554(29) 0.2864(46) 0.183(27) Uiso 1 d .
C44 C 0.7585(70) -0.2001(42) 0.2795(67) 0.152(38) Uiso 0.60 d P
O45 O 0.6785(46) -0.1680(25) 0.3293(42) 0.143(22) Uiso 0.60 d P
C44A C 0.7536(91) -0.2271(53) 0.3661(90) 0.116(46) Uiso 0.40 d P
O45A O 0.6675(59) -0.1969(31) 0.4157(54) 0.110(27) Uiso 0.40 d P
S5 S 0.3534(8) 0.0389(5) 0.3752(7) 0.072(4) Uani 1 d .
C5 C 0.2484(32) 0.0613(18) 0.3120(28) 0.082(14) Uiso 1 d .
C51 C 0.2326(57) 0.1209(33) 0.2977(52) 0.082(28) Uiso 0.60 d P
C52 C 0.1133(50) 0.1414(33) 0.2785(50) 0.079(23) Uiso 0.60 d P
C53 C 0.1353(41) 0.1961(26) 0.2803(41) 0.156(23) Uiso 1 d .
C54 C 0.1975(42) 0.2064(25) 0.3729(40) 0.154(23) Uiso 1 d .
O55 O 0.2412(31) 0.1516(20) 0.3932(29) 0.193(18) Uiso 1 d .
C51A C 0.1945(98) 0.1068(58) 0.3243(90) 0.101(49) Uiso 0.40 d P
C52A C 0.1413(59) 0.1247(33) 0.2329(56) 0.038(25) Uiso 0.40 d P
S6 S 0.6273(10) 0.0587(4) 0.4153(8) 0.089(5) Uani 1 d .
C6 C 0.7171(41) 0.1013(21) 0.3685(35) 0.118(19) Uiso 1 d .
C61 C 0.8065(59) 0.0909(30) 0.3965(53) 0.190(30) Uiso 1 d .
C62 C 0.8977(41) 0.1193(21) 0.3720(35) 0.121(18) Uiso 1 d .
C63 C 0.9679(44) 0.0987(26) 0.4319(45) 0.154(23) Uiso 1 d .
C64 C 0.9399(60) 0.0631(31) 0.5019(54) 0.220(33) Uiso 1 d .
O65 O 0.8413(27) 0.0594(14) 0.4774(24) 0.127(12) Uiso 1 d .
P8 P 0.1871(14) 0.2258(8) -0.0010(17) 0.146(7) Uani 1 d .
F81 F 0.2824(33) 0.2476(18) -0.0320(29) 0.143(15) Uiso 0.70 d P
F82 F 0.1502(39) 0.2533(25) -0.0914(39) 0.196(22) Uiso 0.70 d P
F83 F 0.0968(37) 0.2372(24) 0.0312(31) 0.160(18) Uiso 0.70 d P
F84 F 0.1441(57) 0.2916(31) 0.0067(50) 0.177(28) Uiso 0.50 d P
F85 F 0.2470(78) 0.1834(50) 0.0880(79) 0.221(47) Uiso 0.40 d P
F86 F 0.2340(52) 0.2307(36) 0.0980(53) 0.158(27) Uiso 0.50 d P
F87 F 0.2553(37) 0.1795(22) -0.0124(37) 0.181(19) Uiso 0.70 d P
F88 F 0.1416(42) 0.1911(26) -0.0879(42) 0.175(23) Uiso 0.60 d P
F89 F 0.2307(66) 0.2758(38) 0.0350(62) 0.245(36) Uiso 0.60 d P
F90 F 0.1122(51) 0.1851(30) 0.0293(45) 0.203(27) Uiso 0.60 d P

loop_
_atom_type_symbol
_atom_type_description
_atom_type_scat_dispersion_real
_atom_type_scat_dispersion_imag
_atom_type_scat_source
C C 0.0033 0.0016 'International Tables Vol C Tables 4.2.6.8 and 6.1.1.4'
H H 0.0000 0.0000 'International Tables Vol C Tables 4.2.6.8 and 6.1.1.4'
F F 0.0171 0.0103 'International Tables Vol C Tables 4.2.6.8 and 6.1.1.4'
O O 0.0106 0.0060 'International Tables Vol C Tables 4.2.6.8 and 6.1.1.4'
P P 0.1023 0.0942 'International Tables Vol C Tables 4.2.6.8 and 6.1.1.4'
S S 0.1246 0.1234 'International Tables Vol C Tables 4.2.6.8 and 6.1.1.4'
Tl Tl -2.8358 9.6688 'International Tables Vol C Tables 4.2.6.8 and 6.1.1.4'

loop_
_geom_angle_atom_site_label_1
_geom_angle_atom_site_label_2
_geom_angle_atom_site_label_3
_geom_angle
_geom_angle_site_symmetry_1
_geom_angle_site_symmetry_3
S1 Tl1 S2 81.7(3) 3_655 .
S1 Tl1 S3 80.4(3) 3_655 .
S2 Tl1 S3 82.8(3) . .
S2 Tl2 S1 81.5(3) 3_655 .
S2 Tl2 S3 80.2(3) 3_655 .
S1 Tl2 S3 81.4(3) . .
S3 Tl3 S2 80.6(3) 3_655 .
S3 Tl3 S1 81.7(3) 3_655 .
S2 Tl3 S1 84.7(3) . .
S4 Tl4 S6 80.9(3) 3_656 .
S4 Tl4 S5 82.9(3) 3_656 .
S6 Tl4 S5 81.4(3) . .
S4 Tl5 S5 82.7(3) . 3_656
S4 Tl5 S6 84.0(3) . .
S5 Tl5 S6 81.2(3) 3_656 .
S6 Tl6 S4 81.4(3) 3_656 .
S6 Tl6 S5 84.2(3) 3_656 .
S4 Tl6 S5 85.5(3) . .
C11A S1 C1 32.4(31) . .
C11A S1 Tl1 105.2(31) . 3_655
C1 S1 Tl1 99.0(19) . 3_655
C11A S1 Tl2 83.5(32) . .
C1 S1 Tl2 115.2(19) . .
Tl1 S1 Tl2 86.5(3) 3_655 .
C11A S1 Tl3 123.6(32) . .
C1 S1 Tl3 92.1(19) . .
Tl1 S1 Tl3 88.4(3) 3_655 .
Tl2 S1 Tl3 152.7(4) . .
C11 C1 S1 120.4(68) . .
C12A C11 C1 112.2(98) . .
C11A C11 C12 137.0(100) . .
C12A C11 C12 102.0(91) . .
C1 C11 C12 135.2(100) . .
C12A C11 C13A 121.9(98) . .
C1 C11 C13A 126.0(99) . .
C11A C11 O15 94.1(88) . .
C1 C11 O15 113.3(86) . .
C12 C11 O15 110.4(84) . .
C13A C11 O15 100.5(79) . .
C11A C11 O15A 112.1(98) . .
C12A C11 O15A 99.2(85) . .
C1 C11 O15A 92.1(81) . .
C12 C11 O15A 110.5(90) . .
C11 C12 C13 98.9(69) . .
C13A C13 C14 105.5(72) . .
C14 C13 C12 100.4(54) . .
O15 C14 C13 109.0(53) . .
O15A O15 C12A 122.6(70) . .
C12A O15 C14 115.0(54) . .
C14 O15 C11 104.8(57) . .
C1 C11A C12A 125.3(100) . .
C11 C11A S1 130.5(88) . .
C12A C11A S1 125.1(70) . .
O15 C12A C11A 100.1(70) . .
C12 C13A C13 104.9(100) . .
C13 C13A C11 118.0(85) . .
C12 C13A O15A 114.0(94) . .
O15 O15A C13A 90.4(59) . .
C2 S2 Tl2 106.8(18) . 3_655
C2 S2 Tl1 103.6(17) . .
Tl2 S2 Tl1 86.4(3) 3_655 .
C2 S2 Tl3 105.3(17) . .
Tl2 S2 Tl3 88.9(3) 3_655 .
Tl1 S2 Tl3 150.8(5) . .
C21 C2 S2 115.3(47) . .
C2 C21 O25A 102.3(63) . .
C2 C21 O25 122.0(61) . .
C2 C21 C22A 116.1(60) . .
O25A C21 C22A 104.1(63) . .
O25 C21 C22A 117.9(59) . .
C2 C21 C22 108.1(56) . .
O25 C21 C22 104.6(52) . .
C23 C22 C21 105.5(53) . .
C22A C22 O25A 114.9(76) . .
C22 C23 C24 105.0(54) . .
C24 C23 C22A 107.7(51) . .
O25 C24 C23 110.2(47) . .
C21 O25 C24 103.0(49) . .
C23 C22A C21 94.2(51) . .
C21 O25A C24 94.4(59) . .
O25 O25A C22 108.9(68) . .
C3 S3 Tl3 98.6(10) . 3_655
C3 S3 Tl2 102.7(11) . .
Tl3 S3 Tl2 88.6(3) 3_655 .
C3 S3 Tl1 104.3(11) . .
Tl3 S3 Tl1 86.7(3) 3_655 .
Tl2 S3 Tl1 153.0(4) . .
C3 S3 Tl7 103.7(11) . .
Tl3 S3 Tl7 157.6(4) 3_655 .
Tl2 S3 Tl7 88.0(3) . .
Tl1 S3 Tl7 86.3(3) . .
C31 C3 S3 111.7(27) . .
O35 C31 C3 116.3(40) . .
O35 C31 C32 106.9(36) . .
C3 C31 C32 104.3(35) . .
C33A C32 C31 94.1(43) . .
C33 C32 C31 102.8(37) . .
C34 C33 C32 103.7(44) . .
O35 C34 C33 107.1(40) . .
O35 C34 C33A 90.6(45) . .
C31 O35 C34 110.9(35) . .
C32 C33A C34 104.6(60) . .
C4 S4 Tl4 105.1(13) . 3_656
C4 S4 Tl6 99.2(14) . .
Tl4 S4 Tl6 88.9(3) 3_656 .
C4 S4 Tl5 110.3(14) . .
Tl4 S4 Tl5 87.4(3) 3_656 .
Tl6 S4 Tl5 150.2(4) . .
C41 C4 S4 107.9(37) . .
O45 C41 C4 111.2(56) . .
O45A C41 C42 108.5(65) . .
O45 C41 C42 95.8(51) . .
C4 C41 C42 110.7(55) . .
C43 C42 C41 106.5(55) . .
C42 C43 C44A 105.2(73) . .
C42 C43 C44 115.6(66) . .
C41 O45 C44 124.1(62) . .
O45A O45 C44 110.7(61) . .
C41 O45 C44A 91.7(60) . .
C44 C44A O45A 109.9(92) . .
C43 C44A O45A 102.7(85) . .
C41 O45A C44A 102.9(77) . .
C5 S5 Tl6 101.3(15) . .
C5 S5 Tl5 95.2(15) . 3_656
Tl6 S5 Tl5 87.1(3) . 3_656
C5 S5 Tl4 107.7(15) . .
Tl6 S5 Tl4 150.4(4) . .
Tl5 S5 Tl4 84.4(3) 3_656 .
C51A C5 S5 128.8(67) . .
C51 C5 S5 118.9(44) . .
C5 C51 C52A 105.1(61) . .
C5 C51 O55 108.0(55) . .
C52A C51 O55 120.8(62) . .
C5 C51 C52 115.1(61) . .
O55 C51 C52 89.2(48) . .
C52A C52 C53 107.4(89) . .
C53 C52 C51A 110.3(78) . .
C53 C52 C51 92.2(55) . .
C52 C53 C54 105.8(58) . .
C54 C53 C52A 116.1(49) . .
O55 C54 C53 103.4(47) . .
C54 O55 C51A 108.7(64) . .
C54 O55 C51 103.1(47) . .
C51 C51A C52 94.4(100) . .
C5 C51A C52A 108.4(98) . .
C5 C51A O55 115.1(99) . .
C52 C51A O55 100.4(88) . .
C52A C51A O55 122.0(96) . .
C6 S6 Tl6 98.1(18) . 3_656
C6 S6 Tl4 101.8(17) . .
Tl6 S6 Tl4 87.9(3) 3_656 .
C6 S6 Tl5 106.1(18) . .
Tl6 S6 Tl5 86.6(3) 3_656 .
Tl4 S6 Tl5 152.1(4) . .
C61 C6 S6 118.1(54) . .
C6 C61 O65 125.1(72) . .
C6 C61 C62 130.9(75) . .
O65 C61 C62 102.3(59) . .
C63 C62 C61 105.1(55) . .
C62 C63 C64 116.6(63) . .
O65 C64 C63 101.7(62) . .
C64 O65 C61 114.1(54) . .
F89 P8 F83 94.7(45) . .
F89 P8 F87 113.1(46) . .
F89 P8 F82 94.6(45) . .
F83 P8 F82 90.3(29) . .
F87 P8 F82 110.8(34) . .
F89 P8 F90 133.5(50) . .
F87 P8 F90 94.2(34) . .
F82 P8 F90 110.5(37) . .
F83 P8 F88 94.9(32) . .
F81 P8 F88 101.1(30) . .
F90 P8 F84 105.9(35) . .
F81 P8 F84 93.4(34) . .
F88 P8 F84 114.2(37) . .
F89 P8 F85 91.5(53) . .
F83 P8 F85 101.8(44) . .
F81 P8 F85 93.3(39) . .
F88 P8 F85 115.9(47) . .
F84 P8 F85 126.9(52) . .

loop_
_geom_bond_atom_site_label_1
_geom_bond_atom_site_label_2
_geom_bond_distance
_geom_bond_site_symmetry_2
Tl1 S1 2.880(11) 3_655
Tl1 S2 2.974(10) .
Tl1 S3 3.086(11) .
Tl2 S2 2.891(12) 3_655
Tl2 S1 2.980(11) .
Tl2 S3 3.002(11) .
Tl3 S3 2.885(11) 3_655
Tl3 S2 2.983(11) .
Tl3 S1 3.002(11) .
Tl4 S4 2.886(11) 3_656
Tl4 S6 2.997(13) .
Tl4 S5 3.046(11) .
Tl5 S4 2.971(12) .
Tl5 S5 2.976(11) 3_656
Tl5 S6 3.064(11) .
Tl6 S6 2.898(13) 3_656
Tl6 S4 2.957(12) .
Tl6 S5 2.962(11) .
Tl7 S3 3.138(10) .
S1 C11A 1.87(10) .
S1 C1 1.95(6) .
S1 Tl1 2.880(11) 3_655
C1 C11A 1.07(10) .
C1 C11 1.34(11) .
C11 C11A 1.27(12) .
C11 C12A 1.32(11) .
C11 C12 1.40(11) .
C11 C13A 1.48(12) .
C11 O15 1.50(11) .
C11 O15A 1.51(12) .
C12 C13 1.61(10) .
C13 C13A 1.19(9) .
C13 C14 1.50(8) .
C14 O15 1.41(6) .
O15 O15A 1.22(8) .
O15 C12A 1.24(8) .
C11A C12A 1.40(12) .
S2 C2 1.87(6) .
S2 Tl2 2.892(12) 3_655
C2 C21 1.39(7) .
C21 O25A 1.43(9) .
C21 O25 1.45(7) .
C21 C22A 1.61(9) .
C21 C22 1.63(8) .
C22 C23 1.32(7) .
C23 C24 1.55(7) .
C23 C22A 1.60(9) .
C24 O25 1.49(6) .
C24 O25A 1.69(9) .
O25 O25A 1.11(8) .
S3 C3 1.88(3) .
S3 Tl3 2.885(11) 3_655
C3 C31 1.42(5) .
C31 O35 1.38(5) .
C31 C32 1.63(5) .
C32 C33A 1.52(9) .
C32 C33 1.56(7) .
C33 C33A 1.25(9) .
C33 C34 1.54(7) .
C34 O35 1.54(5) .
C34 C33A 1.56(9) .
S4 C4 1.88(4) .
S4 Tl4 2.886(11) 3_656
C4 C41 1.46(6) .
C41 O45A 1.24(9) .
C41 O45 1.38(7) .
C41 C42 1.55(7) .
C42 C43 1.40(7) .
C43 C44A 1.51(13) .
C43 C44 1.57(10) .
C44 C44A 1.48(14) .
C44 O45 1.65(10) .
O45 O45A 1.51(9) .
O45 C44A 1.81(13) .
C44A O45A 1.69(13) .
S5 C5 1.77(5) .
S5 Tl5 2.976(11) 3_656
C5 C51A 1.35(13) .
C5 C51 1.44(8) .
C51 C52A 1.54(10) .
C51 O55 1.62(8) .
C51 C52 1.77(11) .
C52 C53 1.33(7) .
C52 C51A 1.52(14) .
C53 C54 1.59(7) .
C54 O55 1.46(6) .
O55 C51A 1.58(13) .
C51A C52A 1.56(16) .
S6 C6 1.85(5) .
S6 Tl6 2.898(13) 3_656
C6 C61 1.33(8) .
C61 O65 1.48(7) .
C61 C62 1.56(7) .
C62 C63 1.36(7) .
C63 C64 1.46(8) .
C64 O65 1.42(8) .
P8 F89 1.42(8) .
P8 F83 1.47(5) .
P8 F87 1.50(5) .
P8 F82 1.56(6) .
P8 F90 1.56(7) .
P8 F86 1.58(8) .
P8 F81 1.59(5) .
P8 F88 1.63(6) .
P8 F84 1.68(7) .
P8 F85 1.82(12) .
